data_1512298
loop_
_publ_author_name
'Yang, Chi'
'Chen, Yin'
'Wang, De-Xian'
'Zhao, Liang'
'Wang, Mei-Xiang'

_publ_section_title
;
 Synthesis of Electron-Deficient Oxacalix[2]arene[2]triazines and Their
 Isomeric Analogs from a One-Pot Reaction of Perfluorinated
 Dihydroxybenzenes with Dichlorotriazines.
;
_journal_issue 17
_journal_name_full 'Organic letters'
_journal_page_first 4414
_journal_page_last 4417
_journal_paper_doi 10.1021/ol401959d
_journal_volume 15
_journal_year 2013
_chemical_formula_sum 'C20 H6 F8 N6 O6'
_chemical_formula_weight 578.31
_chemical_name_systematic
; 
 ? 
;
_space_group_IT_number 2
_symmetry_cell_setting triclinic
_symmetry_space_group_name_Hall '-P 1'
_symmetry_space_group_name_H-M 'P -1'
_atom_sites_solution_hydrogens geom
_atom_sites_solution_primary direct
_atom_sites_solution_secondary difmap
_audit_creation_method SHELXL-97
_cell_angle_alpha 92.70(3)
_cell_angle_beta 94.67(3)
_cell_angle_gamma 97.19(3)
_cell_formula_units_Z 4
_cell_length_a 8.3306(17)
_cell_length_b 13.589(3)
_cell_length_c 19.417(4)
_cell_measurement_reflns_used 24736
_cell_measurement_temperature 173(2)
_cell_measurement_theta_max 68.20
_cell_measurement_theta_min 3.28
_cell_volume 2169.9(8)
_computing_cell_refinement 'Rapid Auto(Rigaku 2001)'
_computing_data_collection 'Rapid Auto(Rigaku 2001)'
_computing_data_reduction 'Rapid Auto(Rigaku 2001)'
_computing_molecular_graphics
;
 Mercury: visualization and analysis of crystal structures, C. F. Macrae,
 P. R. Edgington, P. McCabe, E. Pidcock, G. P. Shields, R. Taylor,
 M. Towler and J. van de Streek, J. Appl. Cryst., 39, 453-457, 2006.
;
_computing_publication_material 'SHELX-97 (Sheldrick, 1997)'
_computing_structure_refinement 'SHELX-97 (Sheldrick, 1997)'
_computing_structure_solution 'SHELX-97 (Sheldrick, 1997)'
_diffrn_ambient_temperature 173(2)
_diffrn_measured_fraction_theta_full 0.974
_diffrn_measured_fraction_theta_max 0.974
_diffrn_measurement_device_type 'Rigaku raxis Rapid IP Area Detector'
_diffrn_measurement_method '\w scans'
_diffrn_radiation_monochromator graphite
_diffrn_radiation_source 'rotating anode'
_diffrn_radiation_type CuK\a
_diffrn_radiation_wavelength 1.54178
_diffrn_reflns_av_R_equivalents 0.0440
_diffrn_reflns_av_sigmaI/netI 0.0478
_diffrn_reflns_limit_h_max 10
_diffrn_reflns_limit_h_min -10
_diffrn_reflns_limit_k_max 16
_diffrn_reflns_limit_k_min -16
_diffrn_reflns_limit_l_max 23
_diffrn_reflns_limit_l_min -23
_diffrn_reflns_number 24736
_diffrn_reflns_theta_full 68.20
_diffrn_reflns_theta_max 68.20
_diffrn_reflns_theta_min 3.28
_exptl_absorpt_coefficient_mu 1.594
_exptl_absorpt_correction_T_max 0.7410
_exptl_absorpt_correction_T_min 0.4480
_exptl_absorpt_correction_type multi-scan
_exptl_absorpt_process_details 'ABSCOR by T.Higashi   March, 2001'
_exptl_crystal_colour colorless
_exptl_crystal_density_diffrn 1.770
_exptl_crystal_density_method 'not measured'
_exptl_crystal_description plate
_exptl_crystal_F_000 1152
_exptl_crystal_size_max 0.60
_exptl_crystal_size_mid 0.50
_exptl_crystal_size_min 0.20
_refine_diff_density_max 0.276
_refine_diff_density_min -0.201
_refine_diff_density_rms 0.050
_refine_ls_extinction_coef 0.00446(17)
_refine_ls_extinction_expression Fc^*^=kFc[1+0.001xFc^2^\l^3^/sin(2\q)]^-1/4^
_refine_ls_extinction_method SHELXL
_refine_ls_goodness_of_fit_ref 1.074
_refine_ls_hydrogen_treatment constr
_refine_ls_matrix_type full
_refine_ls_number_parameters 726
_refine_ls_number_reflns 7723
_refine_ls_number_restraints 220
_refine_ls_restrained_S_all 1.060
_refine_ls_R_factor_all 0.0536
_refine_ls_R_factor_gt 0.0381
_refine_ls_shift/su_max 0.001
_refine_ls_shift/su_mean 0.000
_refine_ls_structure_factor_coef Fsqd
_refine_ls_weighting_details 'calc w=1/[\s^2^(Fo^2^)+(0.0456P)^2^+0.0000P] where P=(Fo^2^+2Fc^2^)/3'
_refine_ls_weighting_scheme calc
_refine_ls_wR_factor_gt 0.0901
_refine_ls_wR_factor_ref 0.0942
_reflns_number_gt 5885
_reflns_number_total 7723
_reflns_threshold_expression >2sigma(I)
_cod_data_source_file ol401959d_si_004.cif
_cod_data_source_block sx2713
_cod_original_sg_symbol_H-M P-1
_cod_database_code 1512298

loop_
_symmetry_equiv_pos_as_xyz
'x, y, z'
'-x, -y, -z'

loop_
_atom_site_label
_atom_site_type_symbol
_atom_site_fract_x
_atom_site_fract_y
_atom_site_fract_z
_atom_site_U_iso_or_equiv
_atom_site_adp_type
_atom_site_occupancy
_atom_site_symmetry_multiplicity
_atom_site_calc_flag
_atom_site_refinement_flags
F1 F 0.28067(14) 0.18462(8) 0.18539(6) 0.0536(3) Uani 1 1 d U
F2 F 0.41276(14) 0.37667(8) 0.17806(6) 0.0562(3) Uani 1 1 d U
F3 F 0.57631(14) 0.43166(7) 0.06855(6) 0.0532(3) Uani 1 1 d U
F4 F 0.30549(12) 0.05014(7) 0.08160(6) 0.0399(3) Uani 1 1 d U
F5 F 0.04666(14) 0.42023(8) 0.10843(6) 0.0552(3) Uani 1 1 d U
F6 F -0.09877(14) 0.23315(8) 0.12172(6) 0.0527(3) Uani 1 1 d U
F7 F 0.15321(13) 0.47294(7) -0.01444(6) 0.0487(3) Uani 1 1 d U
F8 F -0.13192(13) 0.09835(7) 0.01281(6) 0.0485(3) Uani 1 1 d U
F9 F 0.41838(13) 0.07250(8) 0.45296(6) 0.0497(3) Uani 1 1 d U
F10 F 0.26945(15) 0.11525(8) 0.33054(6) 0.0565(3) Uani 1 1 d U
F11 F -0.27500(13) 0.22665(9) 0.39841(6) 0.0502(3) Uani 1 1 d U
F12 F -0.23122(13) 0.04160(8) 0.43565(6) 0.0507(3) Uani 1 1 d U
F13 F -0.08323(13) 0.01627(8) 0.56305(6) 0.0482(3) Uani 1 1 d U
F14 F -0.18752(14) 0.38464(8) 0.48988(6) 0.0504(3) Uani 1 1 d U
F15 F 0.18952(14) 0.30129(8) 0.31304(6) 0.0517(3) Uani 1 1 d U
F16 F 0.26073(12) 0.44343(8) 0.41686(5) 0.0431(3) Uani 1 1 d U
O1 O 0.53449(18) 0.41435(10) -0.25207(7) 0.0503(4) Uani 1 1 d U
O2 O 0.23365(16) -0.08629(9) -0.21441(7) 0.0412(3) Uani 1 1 d U
O3 O 0.10752(15) 0.34294(9) -0.12862(7) 0.0390(3) Uani 1 1 d U
O4 O -0.03166(14) 0.14591(9) -0.11230(6) 0.0366(3) Uani 1 1 d U
O5 O 0.61315(14) 0.29880(9) -0.03687(7) 0.0354(3) Uani 1 1 d U
O6 O 0.47975(14) 0.09922(8) -0.02907(6) 0.0313(3) Uani 1 1 d U
O7 O 0.47525(16) 0.14039(11) 0.78235(7) 0.0500(4) Uani 1 1 d U
O8 O 0.32548(17) 0.61549(9) 0.70693(7) 0.0484(4) Uani 1 1 d U
O9 O 0.01535(14) 0.17364(10) 0.65562(6) 0.0406(3) Uani 1 1 d U
O10 O -0.05708(15) 0.36251(9) 0.62094(7) 0.0415(3) Uani 1 1 d U
O11 O 0.50103(14) 0.21343(10) 0.55802(6) 0.0416(3) Uani 1 1 d U
O12 O 0.43952(14) 0.40819(10) 0.53692(6) 0.0403(3) Uani 1 1 d U
N1 N 0.3206(2) 0.38129(11) -0.19195(8) 0.0382(4) Uani 1 1 d U
N2 N 0.58747(18) 0.35944(11) -0.14333(8) 0.0356(4) Uani 1 1 d U
N3 N 0.36037(17) 0.32834(10) -0.07754(8) 0.0292(3) Uani 1 1 d U
N4 N 0.08740(17) 0.02467(10) -0.16376(8) 0.0310(4) Uani 1 1 d U
N5 N 0.35602(18) -0.00040(10) -0.11943(8) 0.0308(4) Uani 1 1 d U
N6 N 0.21813(16) 0.12009(10) -0.06474(7) 0.0272(3) Uani 1 1 d U
N7 N 0.38491(18) 0.51505(11) 0.62146(8) 0.0352(4) Uani 1 1 d U
N8 N 0.24573(19) 0.15780(12) 0.72053(8) 0.0378(4) Uani 1 1 d U
N9 N 0.12455(19) 0.49067(11) 0.66592(8) 0.0363(4) Uani 1 1 d U
N10 N 0.18161(17) 0.38760(10) 0.57101(7) 0.0288(3) Uani 1 1 d U
N11 N 0.25153(16) 0.18690(10) 0.60058(7) 0.0281(3) Uani 1 1 d U
N12 N 0.49851(18) 0.17500(11) 0.66900(8) 0.0340(4) Uani 1 1 d U
C1 C 0.7083(3) 0.42601(17) -0.25907(12) 0.0615(7) Uani 1 1 d U
H1A H 0.7655 0.4666 -0.2193 0.092 Uiso 1 1 calc R
H1B H 0.7304 0.4588 -0.3018 0.092 Uiso 1 1 calc R
H1C H 0.7460 0.3605 -0.2608 0.092 Uiso 1 1 calc R
C2 C 0.0958(3) -0.10731(15) -0.26510(10) 0.0503(6) Uani 1 1 d U
H2A H 0.0004 -0.1347 -0.2425 0.075 Uiso 1 1 calc R
H2B H 0.1190 -0.1557 -0.3008 0.075 Uiso 1 1 calc R
H2C H 0.0741 -0.0459 -0.2865 0.075 Uiso 1 1 calc R
C3 C 0.4826(3) 0.38424(13) -0.19292(10) 0.0382(5) Uani 1 1 d U
C4 C 0.5145(2) 0.33146(12) -0.08857(10) 0.0295(4) Uani 1 1 d U
C5 C -0.0687(2) 0.19242(13) 0.00451(10) 0.0324(4) Uani 1 1 d U
C6 C -0.0489(2) 0.26000(14) 0.06038(10) 0.0356(5) Uani 1 1 d U
C7 C 0.0243(2) 0.35521(14) 0.05352(10) 0.0368(5) Uani 1 1 d U
C8 C -0.0173(2) 0.21867(13) -0.05830(10) 0.0298(4) Uani 1 1 d U
C9 C 0.4320(2) 0.30920(14) 0.12792(10) 0.0373(5) Uani 1 1 d U
C10 C 0.3641(2) 0.21168(14) 0.13181(10) 0.0346(5) Uani 1 1 d U
C11 C 0.0755(2) 0.38139(13) -0.00921(11) 0.0345(5) Uani 1 1 d U
C12 C 0.2721(2) 0.35195(13) -0.13269(10) 0.0317(4) Uani 1 1 d U
C13 C 0.5163(2) 0.33568(13) 0.07274(10) 0.0342(5) Uani 1 1 d U
C14 C 0.0982(2) 0.09385(12) -0.11283(9) 0.0288(4) Uani 1 1 d U
C15 C 0.3800(2) 0.14275(12) 0.07956(9) 0.0290(4) Uani 1 1 d U
C16 C 0.4644(2) 0.16992(12) 0.02370(9) 0.0273(4) Uani 1 1 d U
C17 C 0.0546(2) 0.31438(13) -0.06578(10) 0.0315(4) Uani 1 1 d U
C18 C 0.3435(2) 0.07071(12) -0.07281(9) 0.0271(4) Uani 1 1 d U
C19 C 0.2223(2) -0.01892(12) -0.16390(9) 0.0313(4) Uani 1 1 d U
C20 C 0.5322(2) 0.26729(13) 0.02020(9) 0.0289(4) Uani 1 1 d U
C21 C 0.6453(2) 0.12578(17) 0.78783(12) 0.0588(7) Uani 1 1 d U
H21A H 0.6619 0.0725 0.7544 0.088 Uiso 1 1 calc R
H21B H 0.6770 0.1076 0.8348 0.088 Uiso 1 1 calc R
H21C H 0.7117 0.1874 0.7780 0.088 Uiso 1 1 calc R
C22 C 0.2158(3) 0.64026(17) 0.75760(11) 0.0628(7) Uani 1 1 d U
H22A H 0.1113 0.6502 0.7338 0.094 Uiso 1 1 calc R
H22B H 0.2628 0.7014 0.7845 0.094 Uiso 1 1 calc R
H22C H 0.1993 0.5859 0.7888 0.094 Uiso 1 1 calc R
C23 C 0.1797(2) 0.17227(13) 0.65876(10) 0.0318(4) Uani 1 1 d U
C24 C 0.3044(2) 0.18578(14) 0.38208(10) 0.0375(5) Uani 1 1 d U
C25 C -0.1104(2) 0.10712(14) 0.54540(11) 0.0345(5) Uani 1 1 d U
C26 C -0.0930(2) 0.28169(14) 0.57344(10) 0.0320(4) Uani 1 1 d U
C27 C -0.2072(2) 0.21371(15) 0.46198(10) 0.0350(5) Uani 1 1 d U
C28 C 0.0906(2) 0.41651(13) 0.61862(10) 0.0321(4) Uani 1 1 d U
C29 C 0.2736(2) 0.53754(13) 0.66347(10) 0.0358(5) Uani 1 1 d U
C30 C 0.3047(2) 0.35289(13) 0.42585(10) 0.0325(4) Uani 1 1 d U
C31 C 0.2650(2) 0.27990(14) 0.37295(10) 0.0359(5) Uani 1 1 d U
C32 C 0.4184(2) 0.23725(15) 0.49694(10) 0.0336(4) Uani 1 1 d U
C33 C 0.4067(2) 0.15784(13) 0.72103(10) 0.0354(5) Uani 1 1 d U
C34 C 0.3794(2) 0.16466(14) 0.44389(10) 0.0354(5) Uani 1 1 d U
C35 C -0.1833(2) 0.11938(14) 0.48080(10) 0.0355(5) Uani 1 1 d U
C36 C -0.0610(2) 0.18804(14) 0.59147(10) 0.0323(4) Uani 1 1 d U
C37 C 0.3292(2) 0.43907(13) 0.57828(9) 0.0303(4) Uani 1 1 d U
C38 C 0.4101(2) 0.19012(13) 0.61141(10) 0.0300(4) Uani 1 1 d U
C39 C -0.1631(2) 0.29361(14) 0.50871(10) 0.0346(5) Uani 1 1 d U
C40 C 0.3841(2) 0.33247(14) 0.48699(9) 0.0311(4) Uani 1 1 d U

loop_
_atom_site_aniso_label
_atom_site_aniso_U_11
_atom_site_aniso_U_22
_atom_site_aniso_U_33
_atom_site_aniso_U_23
_atom_site_aniso_U_13
_atom_site_aniso_U_12
F1 0.0639(8) 0.0611(8) 0.0370(7) 0.0069(6) 0.0198(6) 0.0009(6)
F2 0.0699(9) 0.0501(7) 0.0455(8) -0.0165(6) 0.0059(6) 0.0025(6)
F3 0.0608(8) 0.0289(6) 0.0664(9) -0.0018(6) 0.0098(7) -0.0088(5)
F4 0.0395(6) 0.0290(6) 0.0510(7) 0.0105(5) 0.0065(5) -0.0009(5)
F5 0.0649(9) 0.0451(7) 0.0543(8) -0.0114(6) 0.0120(6) 0.0035(6)
F6 0.0627(8) 0.0525(7) 0.0452(8) 0.0080(6) 0.0211(6) 0.0041(6)
F7 0.0501(7) 0.0264(6) 0.0705(9) 0.0039(6) 0.0176(6) 0.0009(5)
F8 0.0490(7) 0.0332(6) 0.0615(8) 0.0062(6) 0.0095(6) -0.0065(5)
F9 0.0450(7) 0.0417(7) 0.0632(9) 0.0097(6) 0.0011(6) 0.0086(5)
F10 0.0712(9) 0.0497(7) 0.0449(8) -0.0110(6) -0.0083(6) 0.0074(6)
F11 0.0471(7) 0.0716(8) 0.0355(7) 0.0075(6) 0.0017(6) 0.0207(6)
F12 0.0438(7) 0.0502(7) 0.0552(8) -0.0118(6) -0.0030(6) 0.0049(6)
F13 0.0440(7) 0.0389(6) 0.0635(8) 0.0143(6) 0.0054(6) 0.0075(5)
F14 0.0565(8) 0.0428(7) 0.0574(8) 0.0127(6) 0.0123(6) 0.0192(6)
F15 0.0635(8) 0.0548(7) 0.0347(7) 0.0051(6) -0.0112(6) 0.0082(6)
F16 0.0439(7) 0.0384(6) 0.0472(7) 0.0053(5) 0.0063(6) 0.0037(5)
O1 0.0646(10) 0.0546(9) 0.0381(9) 0.0169(7) 0.0234(8) 0.0152(8)
O2 0.0494(9) 0.0390(8) 0.0338(8) -0.0088(6) 0.0083(7) 0.0018(6)
O3 0.0325(7) 0.0470(8) 0.0402(8) 0.0131(7) 0.0040(6) 0.0113(6)
O4 0.0278(7) 0.0396(7) 0.0413(8) -0.0058(6) -0.0056(6) 0.0089(6)
O5 0.0283(7) 0.0403(8) 0.0400(8) 0.0139(6) 0.0080(6) 0.0067(6)
O6 0.0266(7) 0.0326(7) 0.0351(8) -0.0016(6) 0.0004(6) 0.0080(5)
O7 0.0397(8) 0.0706(10) 0.0373(9) 0.0218(8) -0.0084(7) -0.0011(7)
O8 0.0578(10) 0.0415(8) 0.0424(9) -0.0121(7) -0.0103(7) 0.0085(7)
O9 0.0243(7) 0.0657(9) 0.0326(8) 0.0113(7) 0.0051(6) 0.0039(6)
O10 0.0307(7) 0.0478(8) 0.0456(9) -0.0086(7) 0.0143(6) 0.0002(6)
O11 0.0224(7) 0.0720(10) 0.0311(8) 0.0144(7) 0.0021(6) 0.0042(6)
O12 0.0289(7) 0.0547(8) 0.0331(8) -0.0078(7) 0.0072(6) -0.0096(6)
N1 0.0449(10) 0.0389(9) 0.0337(10) 0.0096(8) 0.0076(8) 0.0112(8)
N2 0.0370(9) 0.0364(9) 0.0368(10) 0.0118(8) 0.0124(8) 0.0085(7)
N3 0.0288(8) 0.0280(8) 0.0327(9) 0.0082(7) 0.0053(7) 0.0079(6)
N4 0.0312(9) 0.0315(8) 0.0293(9) -0.0006(7) 0.0030(7) 0.0003(7)
N5 0.0343(9) 0.0276(8) 0.0314(9) 0.0023(7) 0.0072(7) 0.0049(7)
N6 0.0242(8) 0.0268(8) 0.0309(9) 0.0019(7) -0.0008(7) 0.0063(6)
N7 0.0371(9) 0.0370(9) 0.0294(9) 0.0017(7) -0.0017(7) -0.0002(7)
N8 0.0321(9) 0.0497(10) 0.0311(10) 0.0138(8) 0.0007(7) 0.0003(8)
N9 0.0391(10) 0.0372(9) 0.0335(10) -0.0020(7) 0.0008(8) 0.0113(7)
N10 0.0272(8) 0.0292(8) 0.0303(9) 0.0027(7) 0.0072(7) 0.0020(6)
N11 0.0228(8) 0.0327(8) 0.0284(9) 0.0055(7) 0.0022(7) 0.0010(6)
N12 0.0285(9) 0.0406(9) 0.0325(10) 0.0117(7) -0.0018(7) 0.0017(7)
C1 0.0684(17) 0.0641(16) 0.0604(17) 0.0206(13) 0.0413(14) 0.0124(13)
C2 0.0628(15) 0.0491(13) 0.0347(13) -0.0099(10) 0.0039(11) -0.0043(11)
C3 0.0513(13) 0.0303(10) 0.0361(12) 0.0074(9) 0.0164(10) 0.0069(9)
C4 0.0324(10) 0.0243(9) 0.0332(11) 0.0072(8) 0.0062(8) 0.0056(8)
C5 0.0257(10) 0.0268(9) 0.0449(12) 0.0067(9) 0.0047(9) 0.0020(8)
C6 0.0325(11) 0.0387(11) 0.0383(12) 0.0102(9) 0.0098(9) 0.0073(9)
C7 0.0347(11) 0.0337(10) 0.0422(12) -0.0064(9) 0.0048(9) 0.0073(8)
C8 0.0203(9) 0.0326(10) 0.0367(11) -0.0017(8) -0.0017(8) 0.0090(7)
C9 0.0417(12) 0.0378(11) 0.0306(11) -0.0069(9) -0.0008(9) 0.0032(9)
C10 0.0337(11) 0.0435(11) 0.0266(11) 0.0074(9) 0.0047(8) 0.0022(9)
C11 0.0312(11) 0.0236(9) 0.0502(13) 0.0061(9) 0.0098(9) 0.0046(8)
C12 0.0343(11) 0.0271(9) 0.0356(12) 0.0044(8) 0.0065(9) 0.0083(8)
C13 0.0319(11) 0.0266(9) 0.0419(12) 0.0029(9) -0.0010(9) -0.0028(8)
C14 0.0256(10) 0.0292(9) 0.0318(11) 0.0056(8) 0.0033(8) 0.0025(8)
C15 0.0265(10) 0.0255(9) 0.0343(11) 0.0083(8) -0.0020(8) 0.0014(7)
C16 0.0252(9) 0.0295(9) 0.0278(10) 0.0019(8) -0.0007(8) 0.0082(7)
C17 0.0262(10) 0.0341(10) 0.0376(12) 0.0114(9) 0.0059(8) 0.0116(8)
C18 0.0275(10) 0.0259(9) 0.0285(11) 0.0064(8) 0.0049(8) 0.0025(7)
C19 0.0385(11) 0.0258(9) 0.0298(11) 0.0040(8) 0.0103(9) -0.0012(8)
C20 0.0237(9) 0.0333(10) 0.0304(11) 0.0098(8) 0.0016(8) 0.0034(8)
C21 0.0402(13) 0.0752(17) 0.0597(16) 0.0270(13) -0.0158(11) 0.0068(12)
C22 0.0654(16) 0.0677(16) 0.0542(16) -0.0301(12) -0.0083(12) 0.0262(13)
C23 0.0272(10) 0.0316(10) 0.0357(12) 0.0050(8) 0.0028(8) -0.0011(8)
C24 0.0370(11) 0.0424(11) 0.0306(11) -0.0045(9) -0.0012(9) 0.0005(9)
C25 0.0253(10) 0.0349(10) 0.0452(12) 0.0105(9) 0.0074(9) 0.0049(8)
C26 0.0211(9) 0.0395(11) 0.0359(12) 0.0002(9) 0.0099(8) 0.0015(8)
C27 0.0254(10) 0.0518(12) 0.0297(11) 0.0070(9) 0.0045(8) 0.0099(9)
C28 0.0301(10) 0.0342(10) 0.0329(11) 0.0041(8) 0.0021(8) 0.0072(8)
C29 0.0466(12) 0.0305(10) 0.0298(11) 0.0018(8) -0.0065(9) 0.0093(9)
C30 0.0287(10) 0.0358(10) 0.0335(11) 0.0052(9) 0.0083(8) 0.0010(8)
C31 0.0356(11) 0.0462(12) 0.0247(11) 0.0063(9) -0.0021(9) 0.0026(9)
C32 0.0221(10) 0.0518(12) 0.0267(11) 0.0079(9) 0.0038(8) 0.0000(9)
C33 0.0377(11) 0.0357(11) 0.0309(11) 0.0116(9) -0.0046(9) -0.0018(9)
C34 0.0266(10) 0.0393(11) 0.0409(12) 0.0092(9) 0.0056(9) 0.0026(8)
C35 0.0258(10) 0.0401(11) 0.0396(12) -0.0038(9) 0.0041(9) 0.0019(8)
C36 0.0204(9) 0.0473(11) 0.0293(11) 0.0080(9) 0.0046(8) 0.0010(8)
C37 0.0313(10) 0.0338(10) 0.0258(10) 0.0061(8) 0.0022(8) 0.0031(8)
C38 0.0270(10) 0.0312(10) 0.0315(11) 0.0059(8) 0.0031(8) 0.0011(8)
C39 0.0291(10) 0.0345(10) 0.0432(12) 0.0097(9) 0.0113(9) 0.0079(8)
C40 0.0235(10) 0.0426(11) 0.0255(10) 0.0009(8) 0.0062(8) -0.0043(8)

loop_
_atom_type_symbol
_atom_type_description
_atom_type_scat_dispersion_real
_atom_type_scat_dispersion_imag
_atom_type_scat_source
C C 0.0181 0.0091 'International Tables Vol C Tables 4.2.6.8 and 6.1.1.4'
H H 0.0000 0.0000 'International Tables Vol C Tables 4.2.6.8 and 6.1.1.4'
N N 0.0311 0.0180 'International Tables Vol C Tables 4.2.6.8 and 6.1.1.4'
O O 0.0492 0.0322 'International Tables Vol C Tables 4.2.6.8 and 6.1.1.4'
F F 0.0727 0.0534 'International Tables Vol C Tables 4.2.6.8 and 6.1.1.4'

loop_
_geom_angle_atom_site_label_1
_geom_angle_atom_site_label_2
_geom_angle_atom_site_label_3
_geom_angle
C3 O1 C1 118.38(18)
C19 O2 C2 116.39(15)
C12 O3 C17 115.67(15)
C14 O4 C8 113.56(13)
C4 O5 C20 113.95(14)
C18 O6 C16 115.63(13)
C33 O7 C21 118.27(17)
C29 O8 C22 116.50(16)
C23 O9 C36 116.48(14)
C28 O10 C26 115.67(13)
C38 O11 C32 116.86(14)
C37 O12 C40 117.25(14)
C12 N1 C3 111.33(18)
C4 N2 C3 111.54(17)
C4 N3 C12 111.73(16)
C14 N4 C19 111.51(16)
C18 N5 C19 111.72(15)
C14 N6 C18 112.30(15)
C37 N7 C29 111.83(16)
C23 N8 C33 111.72(17)
C28 N9 C29 111.91(16)
C28 N10 C37 111.35(15)
C38 N11 C23 111.31(16)
C38 N12 C33 111.56(16)
O1 C1 H1A 109.5
O1 C1 H1B 109.5
H1A C1 H1B 109.5
O1 C1 H1C 109.5
H1A C1 H1C 109.5
H1B C1 H1C 109.5
O2 C2 H2A 109.5
O2 C2 H2B 109.5
H2A C2 H2B 109.5
O2 C2 H2C 109.5
H2A C2 H2C 109.5
H2B C2 H2C 109.5
O1 C3 N2 120.00(19)
O1 C3 N1 112.41(19)
N2 C3 N1 127.59(18)
N3 C4 N2 128.99(18)
N3 C4 O5 116.05(16)
N2 C4 O5 114.94(16)
F8 C5 C6 119.09(17)
F8 C5 C8 119.93(16)
C6 C5 C8 120.89(17)
F6 C6 C5 120.30(17)
F6 C6 C7 120.07(18)
C5 C6 C7 119.63(18)
F5 C7 C11 121.05(17)
F5 C7 C6 119.48(18)
C11 C7 C6 119.46(18)
C5 C8 C17 119.80(17)
C5 C8 O4 118.67(16)
C17 C8 O4 121.45(17)
F2 C9 C13 120.90(17)
F2 C9 C10 119.41(18)
C13 C9 C10 119.68(17)
F1 C10 C15 119.98(17)
F1 C10 C9 120.41(17)
C15 C10 C9 119.59(17)
F7 C11 C7 118.89(17)
F7 C11 C17 119.71(17)
C7 C11 C17 121.35(17)
N1 C12 N3 128.69(18)
N1 C12 O3 114.92(17)
N3 C12 O3 116.37(17)
F3 C13 C9 118.80(17)
F3 C13 C20 120.05(17)
C9 C13 C20 121.05(17)
N6 C14 N4 128.56(16)
N6 C14 O4 116.82(15)
N4 C14 O4 114.59(16)
F4 C15 C10 119.17(16)
F4 C15 C16 120.19(16)
C10 C15 C16 120.55(16)
C20 C16 C15 119.58(16)
C20 C16 O6 120.39(16)
C15 C16 O6 120.03(15)
C11 C17 C8 118.88(18)
C11 C17 O3 120.10(16)
C8 C17 O3 121.02(17)
N5 C18 N6 128.24(17)
N5 C18 O6 115.14(15)
N6 C18 O6 116.56(15)
O2 C19 N4 118.66(17)
O2 C19 N5 113.68(16)
N4 C19 N5 127.60(16)
C13 C20 C16 119.54(17)
C13 C20 O5 119.04(16)
C16 C20 O5 121.40(16)
O7 C21 H21A 109.5
O7 C21 H21B 109.5
H21A C21 H21B 109.5
O7 C21 H21C 109.5
H21A C21 H21C 109.5
H21B C21 H21C 109.5
O8 C22 H22A 109.5
O8 C22 H22B 109.5
H22A C22 H22B 109.5
O8 C22 H22C 109.5
H22A C22 H22C 109.5
H22B C22 H22C 109.5
N8 C23 N11 128.72(18)
N8 C23 O9 114.00(17)
N11 C23 O9 117.28(17)
F10 C24 C34 120.26(18)
F10 C24 C31 120.08(18)
C34 C24 C31 119.66(18)
F13 C25 C35 119.55(18)
F13 C25 C36 119.78(19)
C35 C25 C36 120.65(18)
C39 C26 O10 120.03(17)
C39 C26 C36 119.49(18)
O10 C26 C36 120.47(18)
F11 C27 C39 120.35(18)
F11 C27 C35 119.84(18)
C39 C27 C35 119.80(18)
N9 C28 N10 128.68(17)
N9 C28 O10 114.61(16)
N10 C28 O10 116.70(16)
O8 C29 N9 119.39(18)
O8 C29 N7 113.20(18)
N9 C29 N7 127.40(17)
F16 C30 C40 120.48(17)
F16 C30 C31 118.94(17)
C40 C30 C31 120.56(18)
F15 C31 C24 120.32(17)
F15 C31 C30 119.93(18)
C24 C31 C30 119.75(18)
C40 C32 C34 119.66(18)
C40 C32 O11 121.51(17)
C34 C32 O11 118.71(18)
O7 C33 N12 119.57(17)
O7 C33 N8 112.79(18)
N12 C33 N8 127.63(18)
F9 C34 C24 119.80(18)
F9 C34 C32 119.49(18)
C24 C34 C32 120.70(18)
F12 C35 C25 121.19(18)
F12 C35 C27 119.38(18)
C25 C35 C27 119.43(18)
C25 C36 O9 119.34(18)
C25 C36 C26 119.46(18)
O9 C36 C26 121.17(17)
N7 C37 N10 128.58(17)
N7 C37 O12 114.92(16)
N10 C37 O12 116.47(16)
N11 C38 N12 128.88(18)
N11 C38 O11 117.92(17)
N12 C38 O11 113.20(16)
F14 C39 C26 119.78(18)
F14 C39 C27 119.19(18)
C26 C39 C27 121.02(18)
C30 C40 C32 119.58(17)
C30 C40 O12 120.36(17)
C32 C40 O12 119.92(17)

loop_
_geom_bond_atom_site_label_1
_geom_bond_atom_site_label_2
_geom_bond_distance
F1 C10 1.338(2)
F2 C9 1.3388(19)
F3 C13 1.3456(19)
F4 C15 1.3356(18)
F5 C7 1.338(2)
F6 C6 1.344(2)
F7 C11 1.3412(19)
F8 C5 1.3424(19)
F9 C34 1.348(2)
F10 C24 1.3406(19)
F11 C27 1.344(2)
F12 C35 1.340(2)
F13 C25 1.3379(19)
F14 C39 1.341(2)
F15 C31 1.339(2)
F16 C30 1.3420(19)
O1 C3 1.324(2)
O1 C1 1.455(2)
O2 C19 1.327(2)
O2 C2 1.441(2)
O3 C12 1.370(2)
O3 C17 1.387(2)
O4 C14 1.3652(19)
O4 C8 1.3941(19)
O5 C4 1.371(2)
O5 C20 1.400(2)
O6 C18 1.364(2)
O6 C16 1.3959(19)
O7 C33 1.323(2)
O7 C21 1.451(2)
O8 C29 1.328(2)
O8 C22 1.452(2)
O9 C23 1.368(2)
O9 C36 1.386(2)
O10 C28 1.356(2)
O10 C26 1.387(2)
O11 C38 1.359(2)
O11 C32 1.394(2)
O12 C37 1.360(2)
O12 C40 1.388(2)
N1 C12 1.313(2)
N1 C3 1.347(2)
N2 C4 1.315(2)
N2 C3 1.331(2)
N3 C4 1.315(2)
N3 C12 1.324(2)
N4 C14 1.322(2)
N4 C19 1.334(2)
N5 C18 1.312(2)
N5 C19 1.343(2)
N6 C14 1.313(2)
N6 C18 1.326(2)
N7 C37 1.311(2)
N7 C29 1.338(2)
N8 C23 1.312(2)
N8 C33 1.340(2)
N9 C28 1.319(2)
N9 C29 1.328(2)
N10 C28 1.319(2)
N10 C37 1.330(2)
N11 C38 1.316(2)
N11 C23 1.332(2)
N12 C38 1.327(2)
N12 C33 1.328(2)
C1 H1A 0.9800
C1 H1B 0.9800
C1 H1C 0.9800
C2 H2A 0.9800
C2 H2B 0.9800
C2 H2C 0.9800
C5 C6 1.374(2)
C5 C8 1.373(3)
C6 C7 1.377(2)
C7 C11 1.371(3)
C8 C17 1.381(2)
C9 C13 1.366(3)
C9 C10 1.382(2)
C10 C15 1.374(2)
C11 C17 1.379(2)
C13 C20 1.373(2)
C15 C16 1.380(2)
C16 C20 1.379(2)
C21 H21A 0.9800
C21 H21B 0.9800
C21 H21C 0.9800
C22 H22A 0.9800
C22 H22B 0.9800
C22 H22C 0.9800
C24 C34 1.367(3)
C24 C31 1.375(3)
C25 C35 1.375(3)
C25 C36 1.383(2)
C26 C39 1.368(3)
C26 C36 1.387(2)
C27 C39 1.375(3)
C27 C35 1.383(3)
C30 C40 1.368(2)
C30 C31 1.384(2)
C32 C40 1.379(3)
C32 C34 1.382(2)

loop_
_geom_torsion_atom_site_label_1
_geom_torsion_atom_site_label_2
_geom_torsion_atom_site_label_3
_geom_torsion_atom_site_label_4
_geom_torsion
C1 O1 C3 N2 -4.2(3)
C1 O1 C3 N1 176.89(16)
C4 N2 C3 O1 -179.98(16)
C4 N2 C3 N1 -1.3(3)
C12 N1 C3 O1 -179.55(15)
C12 N1 C3 N2 1.7(3)
C12 N3 C4 N2 4.3(3)
C12 N3 C4 O5 -173.85(14)
C3 N2 C4 N3 -2.1(3)
C3 N2 C4 O5 176.11(14)
C20 O5 C4 N3 -0.2(2)
C20 O5 C4 N2 -178.62(14)
F8 C5 C6 F6 -2.9(3)
C8 C5 C6 F6 -179.50(17)
F8 C5 C6 C7 176.28(16)
C8 C5 C6 C7 -0.4(3)
F6 C6 C7 F5 0.6(3)
C5 C6 C7 F5 -178.52(16)
F6 C6 C7 C11 179.57(17)
C5 C6 C7 C11 0.4(3)
F8 C5 C8 C17 -177.01(15)
C6 C5 C8 C17 -0.4(3)
F8 C5 C8 O4 -0.2(3)
C6 C5 C8 O4 176.37(15)
C14 O4 C8 C5 -87.02(19)
C14 O4 C8 C17 89.7(2)
F2 C9 C10 F1 -0.4(3)
C13 C9 C10 F1 -179.76(17)
F2 C9 C10 C15 178.31(16)
C13 C9 C10 C15 -1.0(3)
F5 C7 C11 F7 1.9(3)
C6 C7 C11 F7 -177.00(16)
F5 C7 C11 C17 179.19(16)
C6 C7 C11 C17 0.3(3)
C3 N1 C12 N3 1.2(3)
C3 N1 C12 O3 -177.37(14)
C4 N3 C12 N1 -3.8(3)
C4 N3 C12 O3 174.73(14)
C17 O3 C12 N1 -178.47(15)
C17 O3 C12 N3 2.8(2)
F2 C9 C13 F3 -1.8(3)
C10 C9 C13 F3 177.52(17)
F2 C9 C13 C20 -178.03(17)
C10 C9 C13 C20 1.3(3)
C18 N6 C14 N4 2.9(3)
C18 N6 C14 O4 -175.03(14)
C19 N4 C14 N6 -1.9(3)
C19 N4 C14 O4 176.00(15)
C8 O4 C14 N6 -1.6(2)
C8 O4 C14 N4 -179.78(15)
F1 C10 C15 F4 2.9(3)
C9 C10 C15 F4 -175.85(16)
F1 C10 C15 C16 179.36(16)
C9 C10 C15 C16 0.6(3)
F4 C15 C16 C20 175.97(15)
C10 C15 C16 C20 -0.5(3)
F4 C15 C16 O6 -3.6(2)
C10 C15 C16 O6 179.99(16)
C18 O6 C16 C20 -105.24(19)
C18 O6 C16 C15 74.3(2)
F7 C11 C17 C8 176.23(15)
C7 C11 C17 C8 -1.0(3)
F7 C11 C17 O3 -2.8(3)
C7 C11 C17 O3 179.99(17)
C5 C8 C17 C11 1.1(3)
O4 C8 C17 C11 -175.61(15)
C5 C8 C17 O3 -179.94(15)
O4 C8 C17 O3 3.4(3)
C12 O3 C17 C11 74.6(2)
C12 O3 C17 C8 -104.34(19)
C19 N5 C18 N6 2.3(3)
C19 N5 C18 O6 -175.03(14)
C14 N6 C18 N5 -3.1(3)
C14 N6 C18 O6 174.22(14)
C16 O6 C18 N5 -175.75(14)
C16 O6 C18 N6 6.6(2)
C2 O2 C19 N4 -0.6(2)
C2 O2 C19 N5 -178.19(15)
C14 N4 C19 O2 -176.26(15)
C14 N4 C19 N5 0.9(3)
C18 N5 C19 O2 176.20(14)
C18 N5 C19 N4 -1.1(3)
F3 C13 C20 C16 -177.31(15)
C9 C13 C20 C16 -1.1(3)
F3 C13 C20 O5 0.8(3)
C9 C13 C20 O5 177.03(17)
C15 C16 C20 C13 0.7(3)
O6 C16 C20 C13 -179.75(15)
C15 C16 C20 O5 -177.41(15)
O6 C16 C20 O5 2.1(3)
C4 O5 C20 C13 -88.1(2)
C4 O5 C20 C16 90.06(19)
C33 N8 C23 N11 -0.6(3)
C33 N8 C23 O9 -179.52(14)
C38 N11 C23 N8 -2.9(3)
C38 N11 C23 O9 175.98(14)
C36 O9 C23 N8 -179.60(16)
C36 O9 C23 N11 1.4(2)
C28 O10 C26 C39 -87.8(2)
C28 O10 C26 C36 93.4(2)
C29 N9 C28 N10 -1.9(3)
C29 N9 C28 O10 176.71(16)
C37 N10 C28 N9 5.2(3)
C37 N10 C28 O10 -173.38(16)
C26 O10 C28 N9 -177.55(16)
C26 O10 C28 N10 1.3(2)
C22 O8 C29 N9 3.6(3)
C22 O8 C29 N7 -175.71(17)
C28 N9 C29 O8 178.65(16)
C28 N9 C29 N7 -2.2(3)
C37 N7 C29 O8 -178.76(16)
C37 N7 C29 N9 2.0(3)
F10 C24 C31 F15 1.0(3)
C34 C24 C31 F15 -179.08(17)
F10 C24 C31 C30 -178.58(16)
C34 C24 C31 C30 1.4(3)
F16 C30 C31 F15 2.5(3)
C40 C30 C31 F15 -179.01(16)
F16 C30 C31 C24 -177.89(16)
C40 C30 C31 C24 0.6(3)
C38 O11 C32 C40 85.7(2)
C38 O11 C32 C34 -98.29(19)
C21 O7 C33 N12 -9.2(3)
C21 O7 C33 N8 172.22(16)
C38 N12 C33 O7 179.47(16)
C38 N12 C33 N8 -2.2(3)
C23 N8 C33 O7 -178.09(16)
C23 N8 C33 N12 3.5(3)
F10 C24 C34 F9 0.0(3)
C31 C24 C34 F9 -179.92(16)
F10 C24 C34 C32 178.93(15)
C31 C24 C34 C32 -1.0(3)
C40 C32 C34 F9 177.67(16)
O11 C32 C34 F9 1.6(2)
C40 C32 C34 C24 -1.3(3)
O11 C32 C34 C24 -177.32(16)
F13 C25 C35 F12 1.6(3)
C36 C25 C35 F12 179.79(15)
F13 C25 C35 C27 -178.22(15)
C36 C25 C35 C27 0.0(3)
F11 C27 C35 F12 -1.3(3)
C39 C27 C35 F12 177.95(15)
F11 C27 C35 C25 178.50(16)
C39 C27 C35 C25 -2.3(3)
F13 C25 C36 O9 -0.4(2)
C35 C25 C36 O9 -178.59(15)
F13 C25 C36 C26 -178.51(15)
C35 C25 C36 C26 3.3(3)
C23 O9 C36 C25 85.8(2)
C23 O9 C36 C26 -96.07(19)
C39 C26 C36 C25 -4.3(3)
O10 C26 C36 C25 174.49(15)
C39 C26 C36 O9 177.60(16)
O10 C26 C36 O9 -3.6(2)
C29 N7 C37 N10 2.2(3)
C29 N7 C37 O12 -176.04(15)
C28 N10 C37 N7 -5.4(3)
C28 N10 C37 O12 172.83(15)
C40 O12 C37 N7 -175.67(16)
C40 O12 C37 N10 5.8(2)
C23 N11 C38 N12 4.5(3)
C23 N11 C38 O11 -174.27(15)
C33 N12 C38 N11 -2.3(3)
C33 N12 C38 O11 176.54(15)
C32 O11 C38 N11 3.3(2)
C32 O11 C38 N12 -175.69(15)
O10 C26 C39 F14 4.3(3)
C36 C26 C39 F14 -176.95(15)
O10 C26 C39 C27 -176.71(15)
C36 C26 C39 C27 2.1(3)
F11 C27 C39 F14 -0.5(3)
C35 C27 C39 F14 -179.74(15)
F11 C27 C39 C26 -179.55(16)
C35 C27 C39 C26 1.2(3)
F16 C30 C40 C32 175.61(15)
C31 C30 C40 C32 -2.8(3)
F16 C30 C40 O12 -8.7(3)
C31 C30 C40 O12 172.87(15)
C34 C32 C40 C30 3.1(3)
O11 C32 C40 C30 179.09(15)
C34 C32 C40 O12 -172.56(15)
O11 C32 C40 O12 3.4(3)
C37 O12 C40 C30 80.5(2)
C37 O12 C40 C32 -103.8(2)
